data_2210809
loop_
_publ_author_name
'Kerp, Oliver'
'M\"oller, Angela'

_publ_section_title
;
 Rubidium sodotricadmate, Rb[NaCd~3~O~4~]
;
_journal_coeditor_code WM2046
_journal_issue 10
_journal_name_full 'Acta Crystallographica Section E'
_journal_page_first i204
_journal_page_last i206
_journal_paper_doi 10.1107/S1600536806034489
_journal_volume 62
_journal_year 2006
_chemical_formula_iupac 'Rb [Na Cd3 O4]'
_chemical_formula_moiety 'Cd3 Na O4 Rb'
_chemical_formula_structural 'Rb [Na Cd3 O4]'
_chemical_formula_sum 'Cd3 Na O4 Rb'
_chemical_formula_weight 509.69
_chemical_name_systematic 'Rubidium sodiotricadmate'
_space_group_IT_number 87
_symmetry_cell_setting tetragonal
_symmetry_space_group_name_Hall '-I 4'
_symmetry_space_group_name_H-M 'I 4/m'
_atom_sites_solution_primary direct
_atom_sites_solution_secondary difmap
_audit_creation_method SHELXL97
_cell_angle_alpha 90.00
_cell_angle_beta 90.00
_cell_angle_gamma 90.00
_cell_formula_units_Z 2
_cell_length_a 8.957(2)
_cell_length_b 8.957(2)
_cell_length_c 3.6939(14)
_cell_measurement_reflns_used 1489
_cell_measurement_temperature 293(2)
_cell_measurement_theta_max 27.9
_cell_measurement_theta_min 4.55
_cell_volume 296.35(15)
_computing_cell_refinement IPDS
_computing_data_collection 'IPDS (Stoe & Cie, 1997)'
_computing_data_reduction 'XRED32 (Stoe & Cie, 2001)'
_computing_molecular_graphics 'DIAMOND (Brandenburg, 2001)'
_computing_publication_material 'CIF-Editor (Wieczorrek, 1999)'
_computing_structure_refinement 'SHELXL97 (Sheldrick, 1997)'
_computing_structure_solution 'SHELXS97 (Sheldrick, 1997)'
_diffrn_ambient_temperature 293(2)
_diffrn_measured_fraction_theta_full 0.990
_diffrn_measured_fraction_theta_max 0.990
_diffrn_measurement_device_type 'Stoe IPDS-I'
_diffrn_measurement_method \f
_diffrn_radiation_monochromator graphite
_diffrn_radiation_source 'fine-focus sealed tube'
_diffrn_radiation_type MoK\a
_diffrn_radiation_wavelength 0.71073
_diffrn_reflns_av_R_equivalents 0.0581
_diffrn_reflns_av_sigmaI/netI 0.0362
_diffrn_reflns_limit_h_max 11
_diffrn_reflns_limit_h_min -11
_diffrn_reflns_limit_k_max 11
_diffrn_reflns_limit_k_min -11
_diffrn_reflns_limit_l_max 4
_diffrn_reflns_limit_l_min -4
_diffrn_reflns_number 1250
_diffrn_reflns_theta_full 27.77
_diffrn_reflns_theta_max 27.77
_diffrn_reflns_theta_min 3.22
_diffrn_standards_number 0
_exptl_absorpt_coefficient_mu 18.819
_exptl_absorpt_correction_T_max 0.1450
_exptl_absorpt_correction_T_min 0.0259
_exptl_absorpt_correction_type numerical
_exptl_absorpt_process_details
;
[XRED32 (Stoe & Cie, 2001), after optimizing the crystal shape
using XSHAPE (Stoe & Cie, 1999)]
;
_exptl_crystal_colour orange-red
_exptl_crystal_density_diffrn 5.712
_exptl_crystal_density_method 'not measured'
_exptl_crystal_description 'irregular block'
_exptl_crystal_F_000 448
_exptl_crystal_size_max 0.27
_exptl_crystal_size_mid 0.15
_exptl_crystal_size_min 0.10
_refine_diff_density_max 2.031
_refine_diff_density_min -1.866
_refine_ls_extinction_coef 0.012(2)
_refine_ls_extinction_expression Fc^*^=kFc[1+0.001xFc^2^\l^3^/sin(2\q)]^-1/4^
_refine_ls_extinction_method 'SHELXL97 (Sheldrick, 1997)'
_refine_ls_goodness_of_fit_ref 1.206
_refine_ls_matrix_type full
_refine_ls_number_parameters 16
_refine_ls_number_reflns 203
_refine_ls_number_restraints 0
_refine_ls_restrained_S_all 1.206
_refine_ls_R_factor_all 0.0430
_refine_ls_R_factor_gt 0.0406
_refine_ls_shift/su_max 0.000
_refine_ls_shift/su_mean 0.000
_refine_ls_structure_factor_coef Fsqd
_refine_ls_weighting_details 'w = 1/[\s^2^(Fo^2^)+(0.052P)^2^+3.5767P] where P=(Fo^2^+2Fc^2^)/3'
_refine_ls_weighting_scheme calc
_refine_ls_wR_factor_gt 0.0976
_refine_ls_wR_factor_ref 0.0983
_reflns_number_gt 192
_reflns_number_total 203
_reflns_threshold_expression I>2\s(I)
_cod_data_source_file wm2046.cif
_cod_data_source_block I
_cod_database_code 2210809
_cod_database_fobs_code 2210809

loop_
_symmetry_equiv_pos_as_xyz
'x, y, z'
'-y, x, z'
'-x, -y, z'
'y, -x, z'
'x+1/2, y+1/2, z+1/2'
'-y+1/2, x+1/2, z+1/2'
'-x+1/2, -y+1/2, z+1/2'
'y+1/2, -x+1/2, z+1/2'
'-x, -y, -z'
'y, -x, -z'
'x, y, -z'
'-y, x, -z'
'-x+1/2, -y+1/2, -z+1/2'
'y+1/2, -x+1/2, -z+1/2'
'x+1/2, y+1/2, -z+1/2'
'-y+1/2, x+1/2, -z+1/2'

loop_
_atom_site_type_symbol
_atom_site_label
_atom_site_fract_x
_atom_site_fract_y
_atom_site_fract_z
_atom_site_U_iso_or_equiv
_atom_site_adp_type
_atom_site_calc_flag
_atom_site_refinement_flags
_atom_site_occupancy
Rb Rb 0.0000 0.0000 0.0000 0.0241(6) Uani d S 1
Cd Cd 0.81832(12) 0.63076(12) 0.0000 0.0238(5) Uani d SP 0.75
Na Na 0.81832(12) 0.63076(12) 0.0000 0.0238(5) Uani d SP 0.25
O O 0.7648(11) 0.3999(9) 0.0000 0.0303(18) Uani d S 1

loop_
_atom_site_aniso_label
_atom_site_aniso_U_11
_atom_site_aniso_U_22
_atom_site_aniso_U_33
_atom_site_aniso_U_12
_atom_site_aniso_U_13
_atom_site_aniso_U_23
Rb 0.0255(8) 0.0255(8) 0.0213(10) 0.000 0.000 0.000
Cd 0.0331(7) 0.0192(7) 0.0192(6) -0.0015(4) 0.000 0.000
Na 0.0331(7) 0.0192(7) 0.0192(6) -0.0015(4) 0.000 0.000
O 0.042(5) 0.018(4) 0.030(4) 0.001(3) 0.000 0.000

loop_
_atom_type_symbol
_atom_type_description
_atom_type_scat_dispersion_real
_atom_type_scat_dispersion_imag
_atom_type_scat_source
Cd Cd -0.8075 1.2024 'International Tables Vol C Tables 4.2.6.8 and 6.1.1.4'
O O 0.0106 0.0060 'International Tables Vol C Tables 4.2.6.8 and 6.1.1.4'
Rb Rb -0.9393 2.9676 'International Tables Vol C Tables 4.2.6.8 and 6.1.1.4'
Na Na 0.0362 0.0249 'International Tables Vol C Tables 4.2.6.8 and 6.1.1.4'

loop_
_geom_angle_atom_site_label_1
_geom_angle_atom_site_label_2
_geom_angle_atom_site_label_3
_geom_angle_site_symmetry_1
_geom_angle_site_symmetry_3
_geom_angle
_geom_angle_publ_flag
O Rb O 6_545 14_454 180.0(2) yes
O Rb O 6_545 5_445 69.72(11) yes
O Rb O 14_454 5_445 110.28(11) yes
O Rb O 6_545 13_554 110.28(11) no
O Rb O 14_454 13_554 69.72(11) no
O Rb O 5_445 13_554 180.0(4) no
O Rb O 6_545 6_544 72.1(2) yes
O Rb O 14_454 6_544 107.9(2) yes
O Rb O 5_445 6_544 110.28(11) no
O Rb O 13_554 6_544 69.72(11) no
O Rb O 6_545 5_444 110.28(11) no
O Rb O 14_454 5_444 69.72(11) no
O Rb O 5_445 5_444 72.1(2) no
O Rb O 13_554 5_444 107.9(2) no
O Rb O 6_544 5_444 69.72(11) no
O Rb O 6_545 14_455 107.9(2) no
O Rb O 14_454 14_455 72.1(2) no
O Rb O 5_445 14_455 69.72(11) no
O Rb O 13_554 14_455 110.28(11) no
O Rb O 6_544 14_455 180.0(2) no
O Rb O 5_444 14_455 110.28(11) no
O Rb O 6_545 13 69.72(11) no
O Rb O 14_454 13 110.28(11) no
O Rb O 5_445 13 107.9(2) no
O Rb O 13_554 13 72.1(2) no
O Rb O 6_544 13 110.28(11) no
O Rb O 5_444 13 180.0(2) no
O Rb O 14_455 13 69.72(11) no
O Rb M 14_454 5_445 140.88(16) no
O Rb M 13_554 5_445 144.04(15) no
O Rb M 6_544 5_445 80.18(13) no
O Rb M 5_444 5_445 78.22(13) no
O Rb M 14_455 5_445 99.82(13) no
O Rb M 13 5_445 101.78(13) no
O Rb M 6_545 13_554 140.88(16) no
O Rb M 5_445 13_554 144.04(15) no
O Rb M 6_544 13_554 99.82(13) no
O Rb M 5_444 13_554 101.78(13) no
O Rb M 14_455 13_554 80.18(13) no
O Rb M 13 13_554 78.22(13) no
M Rb M 5_445 13_554 180.00(2) no
O Rb M 14_454 6_545 144.04(16) no
O Rb M 5_445 6_545 99.82(13) no
O Rb M 13_554 6_545 80.18(13) no
O Rb M 6_544 6_545 78.22(13) no
O Rb M 5_444 6_545 140.88(16) no
O Rb M 14_455 6_545 101.78(13) no
M Rb M 5_445 6_545 74.682(13) no
M Rb M 13_554 6_545 105.318(13) no
O Rb M 6_545 5_444 80.18(13) no
O Rb M 14_454 5_444 99.82(13) no
O Rb M 5_445 5_444 78.22(13) no
O Rb M 13_554 5_444 101.78(13) no
O Rb M 14_455 5_444 140.88(16) no
O Rb M 13 5_444 144.04(15) no
M Rb M 5_445 5_444 61.86(3) no
M Rb M 13_554 5_444 118.14(3) no
M Rb M 6_545 5_444 105.318(13) no
O M O . 14_565 119.4(3) yes
O M O . 14_564 119.4(3) yes
O M O 14_565 14_564 114.5(4) yes
O M O . 2_655 108.5(5) yes
O M O 14_565 2_655 93.5(2) yes
O M O 14_564 2_655 93.5(2) yes
M O M . 6_645 103.2(3) yes
M O M . 6_644 103.2(3) no
M O M 6_645 6_644 114.5(4) yes
M O M . 6_644 103.2(3) no
M O M . 10_565 161.5(5) yes
M O M 6_645 10_565 86.5(2) yes
M O M 6_644 10_565 86.5(2) no
M O M . 10_565 161.5(5) yes
M O M 6_645 10_565 86.5(2) no
M O M 6_644 10_565 86.5(2) no
M O Rb . 5_554 83.8(2) yes
M O Rb 6_645 5_554 155.9(4) yes
M O Rb 6_644 5_554 85.52(12) yes
M O Rb 10_565 5_554 81.2(2) yes
M O Rb . 5 83.8(2) no
M O Rb 6_645 5 85.52(12) no
M O Rb 6_644 5 155.9(4) no
M O Rb 10_565 5 81.2(2) no
Rb O Rb 5_554 5 72.1(2) yes

loop_
_geom_bond_atom_site_label_1
_geom_bond_atom_site_label_2
_geom_bond_site_symmetry_2
_geom_bond_distance
_geom_bond_publ_flag
Rb O 6_545 3.137(8) yes
Rb O 14_454 3.137(8) no
Rb O 5_445 3.137(8) no
Rb O 13_554 3.137(8) no
Rb O 6_544 3.137(8) no
Rb O 5_444 3.137(8) no
Rb O 14_455 3.137(8) no
Rb O 13 3.137(8) no
Rb M 5_445 3.5934(12) no
Rb M 13_554 3.5934(12) no
Rb M 6_545 3.5934(12) no
Rb M 5_444 3.5934(12) no
M O . 2.123(9) yes
M O 14_565 2.196(5) yes
M O 14_564 2.196(5) yes
M O 2_655 2.294(9) yes
M M 13_665 3.0777(17) no
M M 13_664 3.0777(17) no
O M 6_645 2.196(5) no
O M 6_644 2.196(5) no
O M 10_565 2.294(9) no
O Rb 5_554 3.137(8) no
O Rb 5 3.137(8) no
O O 13_654 3.270(14) no
O O 13_655 3.270(14) no
